data_1010300
loop_
_publ_author_name
'Schulze, G E R'

_publ_section_title
;
Die Kristallstruktur von B P O~4~ und B As O~4~
;
_journal_coden_ASTM ZPCBAL
_journal_name_full
;
Zeitschrift fuer Physikalische Chemie, Abteilung B: Chemie der
Elementarprozesse, Aufbau der Materie
;
_journal_page_first 215
_journal_page_last 240
_journal_volume 24
_journal_year 1934
_chemical_formula_structural 'B As O4'
_chemical_formula_sum 'As B O4'
_chemical_name_systematic 'Boron arsenate'
_space_group_IT_number 82
_symmetry_cell_setting tetragonal
_symmetry_Int_Tables_number 82
_symmetry_space_group_name_Hall 'I -4'
_symmetry_space_group_name_H-M 'I -4'
_cell_angle_alpha 90
_cell_angle_beta 90
_cell_angle_gamma 90
_cell_formula_units_Z 2
_cell_length_a 4.458(6)
_cell_length_b 4.458(6)
_cell_length_c 6.796(8)
_cell_volume 135.1
_exptl_crystal_density_meas 3.64
_cod_database_code 1010300

loop_
_symmetry_equiv_pos_as_xyz
x,y,z
-x,-y,z
y,-x,-z
-y,x,-z
1/2+x,1/2+y,1/2+z
1/2-x,1/2-y,1/2+z
1/2+y,1/2-x,1/2-z
1/2-y,1/2+x,1/2-z

loop_
_atom_site_label
_atom_site_type_symbol
_atom_site_symmetry_multiplicity
_atom_site_Wyckoff_symbol
_atom_site_fract_x
_atom_site_fract_y
_atom_site_fract_z
_atom_site_occupancy
_atom_site_attached_hydrogens
_atom_site_calc_flag
As1 As5+ 2 a 0. 0. 0. 1. 0 d
B1 B3+ 2 c 0. 0.5 0.25 1. 0 d
O1 O2- 8 g 0.16 0.26 0.14 1. 0 d

loop_
_atom_type_symbol
_atom_type_oxidation_number
As5+ 5.000
B3+ 3.000
O2- -2.000
